data_2017416
loop_
_publ_author_name
'Zheng, Ze-Bao'
'Zhao, Xue'
'Li, Ji-Kun'
'Han, Yin-Feng'
'Ji, Ning-Ning'

_publ_section_title
;
 1:1 Adducts of 2,2'-[isopropylidenebis(<i>p</i>-phenyleneoxy)]diacetic
 acid with dimethylammonium and 4,4'-bipyridine
;
_journal_coeditor_code SU3040
_journal_issue 11
_journal_name_full 'Acta Crystallographica Section C'
_journal_page_first o569
_journal_page_last o573
_journal_paper_doi 10.1107/S0108270109040761
_journal_volume 65
_journal_year 2009
_chemical_formula_iupac 'C2 H8 N + , C19 H19 O6 -'
_chemical_formula_moiety 'C2 H8 N + , C19 H19 O6 -'
_chemical_formula_sum 'C21 H27 N O6'
_chemical_formula_weight 389.44
_chemical_name_systematic
;dimethylammonium
 2-{4-[1-(4-carboxymethoxyphenyl)-1-methylethyl]phenoxy}acetate
;
_space_group_IT_number 14
_symmetry_cell_setting monoclinic
_symmetry_space_group_name_Hall '-P 2ybc'
_symmetry_space_group_name_H-M 'P 1 21/c 1'
_atom_sites_solution_hydrogens geom
_atom_sites_solution_primary direct
_atom_sites_solution_secondary difmap
_audit_creation_method SHELXL97
_cell_angle_alpha 90.00
_cell_angle_beta 120.21(2)
_cell_angle_gamma 90.00
_cell_formula_units_Z 4
_cell_length_a 6.9028(14)
_cell_length_b 27.756(6)
_cell_length_c 12.624(4)
_cell_measurement_reflns_used 1412
_cell_measurement_temperature 295
_cell_measurement_theta_max 21.07
_cell_measurement_theta_min 2.94
_cell_volume 2090.2(10)
_computing_cell_refinement 'SAINT (Siemens, 1996)'
_computing_data_collection 'SMART (Siemens, 1996)'
_computing_data_reduction 'SAINT (Siemens, 1996)'
_computing_molecular_graphics 'DIAMOND (Brandenburg, 1999)'
_computing_publication_material 'PLATON (Spek, 2009)'
_computing_structure_refinement 'SHELXL97 (Sheldrick, 2008)'
_computing_structure_solution 'SHELXS97 (Sheldrick, 2008)'
_diffrn_ambient_temperature 295
_diffrn_measured_fraction_theta_full 0.999
_diffrn_measured_fraction_theta_max 0.999
_diffrn_measurement_device_type 'Bruker SMART CCD area-detector'
_diffrn_measurement_method '\f and \w'
_diffrn_radiation_monochromator graphite
_diffrn_radiation_source 'fine-focus sealed tube'
_diffrn_radiation_type MoK\a
_diffrn_radiation_wavelength 0.71073
_diffrn_reflns_av_R_equivalents 0.0430
_diffrn_reflns_av_sigmaI/netI 0.0499
_diffrn_reflns_limit_h_max 7
_diffrn_reflns_limit_h_min -8
_diffrn_reflns_limit_k_max 24
_diffrn_reflns_limit_k_min -32
_diffrn_reflns_limit_l_max 15
_diffrn_reflns_limit_l_min -13
_diffrn_reflns_number 10877
_diffrn_reflns_theta_full 25.04
_diffrn_reflns_theta_max 25.04
_diffrn_reflns_theta_min 1.47
_diffrn_standards_decay_% 0
_diffrn_standards_number 0
_exptl_absorpt_coefficient_mu 0.091
_exptl_absorpt_correction_T_max 0.9848
_exptl_absorpt_correction_T_min 0.9821
_exptl_absorpt_correction_type multi-scan
_exptl_absorpt_process_details '(SADABS; Sheldrick, 1996)'
_exptl_crystal_colour colourless
_exptl_crystal_density_diffrn 1.238
_exptl_crystal_density_method 'not measured'
_exptl_crystal_description block
_exptl_crystal_F_000 832
_exptl_crystal_size_max 0.20
_exptl_crystal_size_mid 0.18
_exptl_crystal_size_min 0.17
_refine_diff_density_max 0.122
_refine_diff_density_min -0.172
_refine_ls_extinction_method none
_refine_ls_goodness_of_fit_ref 1.025
_refine_ls_hydrogen_treatment constr
_refine_ls_matrix_type full
_refine_ls_number_parameters 257
_refine_ls_number_reflns 3693
_refine_ls_number_restraints 0
_refine_ls_restrained_S_all 1.025
_refine_ls_R_factor_all 0.0979
_refine_ls_R_factor_gt 0.0488
_refine_ls_shift/su_max 0.000
_refine_ls_shift/su_mean 0.000
_refine_ls_structure_factor_coef Fsqd
_refine_ls_weighting_details 'calc w = 1/[\s^2^(Fo^2^)+(0.0596P)^2^+0.0341P] where P=(Fo^2^+2Fc^2^)/3'
_refine_ls_weighting_scheme calc
_refine_ls_wR_factor_gt 0.1105
_refine_ls_wR_factor_ref 0.1344
_reflns_number_gt 2126
_reflns_number_total 3693
_reflns_threshold_expression I>2\s(I)
_cod_data_source_file su3040.cif
_cod_data_source_block I
_cod_original_cell_volume 2090.2(9)
_cod_original_sg_symbol_H-M 'P 21/c'
_cod_database_code 2017416
_cod_database_fobs_code 2017416

loop_
_symmetry_equiv_pos_as_xyz
'x, y, z'
'-x, y+1/2, -z+1/2'
'-x, -y, -z'
'x, -y-1/2, z-1/2'

loop_
_atom_site_type_symbol
_atom_site_label
_atom_site_fract_x
_atom_site_fract_y
_atom_site_fract_z
_atom_site_U_iso_or_equiv
_atom_site_adp_type
_atom_site_calc_flag
_atom_site_refinement_flags
_atom_site_occupancy
_atom_site_disorder_assembly
_atom_site_disorder_group
O O1 0.2193(3) 0.95382(7) 0.42290(16) 0.0730(6) Uani d . 1 . .
O O2 0.4092(2) 0.96870(6) 0.32783(15) 0.0559(5) Uani d . 1 . .
O O3 0.7206(2) 0.90150(6) 0.45967(14) 0.0555(5) Uani d . 1 . .
O O4 0.7744(3) 0.53223(7) 0.43833(16) 0.0725(5) Uani d . 1 . .
O O5 0.8680(3) 0.53345(6) 0.29336(15) 0.0601(5) Uani d . 1 . .
H H5 0.7748 0.5118 0.2629 0.090 Uiso d R 1 . .
O O6 1.1384(3) 0.60835(6) 0.39396(16) 0.0669(5) Uani d . 1 . .
N N1 0.7816(3) 0.98577(8) 0.30070(18) 0.0651(6) Uani d . 1 . .
H H1A 0.6973 0.9735 0.3301 0.078 Uiso d R 1 . .
H H1B 0.9231 0.9754 0.3495 0.078 Uiso d R 1 . .
C C1 0.3801(4) 0.94797(9) 0.4074(2) 0.0470(6) Uani d . 1 . .
C C2 0.5586(4) 0.91318(9) 0.4934(2) 0.0538(7) Uani d . 1 . .
H H2A 0.6349 0.9270 0.5751 0.065 Uiso calc R 1 . .
H H2B 0.4865 0.8837 0.4970 0.065 Uiso calc R 1 . .
C C3 0.6648(4) 0.86726(8) 0.3704(2) 0.0460(6) Uani d . 1 . .
C C4 0.8409(4) 0.84983(9) 0.3592(2) 0.0570(7) Uani d . 1 . .
H H4 0.9855 0.8611 0.4108 0.068 Uiso calc R 1 . .
C C5 0.8028(4) 0.81587(9) 0.2722(2) 0.0564(7) Uani d . 1 . .
H H5A 0.9238 0.8042 0.2668 0.068 Uiso calc R 1 . .
C C6 0.5898(4) 0.79809(8) 0.1916(2) 0.0471(6) Uani d . 1 . .
C C7 0.4184(4) 0.81615(9) 0.2051(2) 0.0546(7) Uani d . 1 . .
H H7 0.2736 0.8050 0.1532 0.066 Uiso calc R 1 . .
C C8 0.4521(4) 0.85036(9) 0.2931(2) 0.0538(6) Uani d . 1 . .
H H8 0.3318 0.8617 0.2997 0.065 Uiso calc R 1 . .
C C9 0.5619(4) 0.75964(9) 0.0977(2) 0.0532(6) Uani d . 1 . .
C C10 0.3186(4) 0.74245(10) 0.0195(2) 0.0723(8) Uani d . 1 . .
H H10A 0.3105 0.7179 -0.0361 0.109 Uiso calc R 1 . .
H H10B 0.2252 0.7691 -0.0262 0.109 Uiso calc R 1 . .
H H10C 0.2678 0.7296 0.0719 0.109 Uiso calc R 1 . .
C C11 0.6308(5) 0.78168(10) 0.0099(2) 0.0790(9) Uani d . 1 . .
H H11A 0.7844 0.7919 0.0556 0.119 Uiso calc R 1 . .
H H11B 0.5370 0.8089 -0.0311 0.119 Uiso calc R 1 . .
H H11C 0.6139 0.7580 -0.0497 0.119 Uiso calc R 1 . .
C C12 0.7102(4) 0.71674(8) 0.1689(2) 0.0472(6) Uani d . 1 . .
C C13 0.8967(4) 0.70208(9) 0.1646(2) 0.0572(7) Uani d . 1 . .
H H13 0.9317 0.7172 0.1106 0.069 Uiso calc R 1 . .
C C14 1.0327(4) 0.66550(9) 0.2385(3) 0.0610(7) Uani d . 1 . .
H H14 1.1575 0.6563 0.2336 0.073 Uiso calc R 1 . .
C C15 0.9863(4) 0.64252(8) 0.3191(2) 0.0513(6) Uani d . 1 . .
C C16 0.7964(4) 0.65502(9) 0.3220(2) 0.0556(7) Uani d . 1 . .
H H16 0.7580 0.6387 0.3732 0.067 Uiso calc R 1 . .
C C17 0.6637(4) 0.69186(9) 0.2484(2) 0.0537(6) Uani d . 1 . .
H H17 0.5371 0.7004 0.2522 0.064 Uiso calc R 1 . .
C C18 0.8879(4) 0.54642(9) 0.3980(2) 0.0527(6) Uani d . 1 . .
C C19 1.0778(4) 0.58096(9) 0.4678(2) 0.0681(8) Uani d . 1 . .
H H19A 1.0367 0.6029 0.5129 0.082 Uiso calc R 1 . .
H H19B 1.2079 0.5629 0.5271 0.082 Uiso calc R 1 . .
C C20 0.6992(5) 0.96651(12) 0.1766(2) 0.0796(9) Uani d . 1 . .
H H20A 0.5526 0.9792 0.1220 0.119 Uiso calc R 1 . .
H H20B 0.6916 0.9320 0.1784 0.119 Uiso calc R 1 . .
H H20C 0.7997 0.9757 0.1484 0.119 Uiso calc R 1 . .
C C21 0.7791(5) 1.03860(11) 0.3086(3) 0.0759(8) Uani d . 1 . .
H H21A 0.8740 1.0522 0.2810 0.114 Uiso calc R 1 . .
H H21B 0.8330 1.0480 0.3921 0.114 Uiso calc R 1 . .
H H21C 0.6287 1.0501 0.2579 0.114 Uiso calc R 1 . .

loop_
_atom_site_aniso_label
_atom_site_aniso_U_11
_atom_site_aniso_U_22
_atom_site_aniso_U_33
_atom_site_aniso_U_12
_atom_site_aniso_U_13
_atom_site_aniso_U_23
O1 0.0584(11) 0.1045(16) 0.0696(12) 0.0165(10) 0.0422(10) 0.0207(10)
O2 0.0565(10) 0.0563(11) 0.0653(11) 0.0106(8) 0.0382(9) 0.0155(9)
O3 0.0485(9) 0.0525(11) 0.0574(10) 0.0056(8) 0.0207(8) -0.0056(8)
O4 0.0794(13) 0.0832(14) 0.0656(12) 0.0006(11) 0.0443(11) 0.0043(10)
O5 0.0638(11) 0.0568(11) 0.0639(11) -0.0150(8) 0.0354(9) -0.0116(9)
O6 0.0527(10) 0.0501(11) 0.0814(12) -0.0010(9) 0.0214(9) -0.0001(10)
N1 0.0483(12) 0.0894(19) 0.0642(14) 0.0051(11) 0.0333(11) 0.0152(12)
C1 0.0475(14) 0.0518(15) 0.0431(14) -0.0015(12) 0.0238(12) -0.0026(11)
C2 0.0626(16) 0.0556(16) 0.0465(14) 0.0043(13) 0.0299(12) 0.0006(12)
C3 0.0504(14) 0.0365(13) 0.0444(13) 0.0041(11) 0.0189(11) 0.0025(11)
C4 0.0406(13) 0.0543(16) 0.0639(16) 0.0031(12) 0.0172(12) -0.0059(13)
C5 0.0502(14) 0.0559(17) 0.0634(16) 0.0054(12) 0.0288(13) -0.0061(13)
C6 0.0515(14) 0.0416(14) 0.0446(13) 0.0022(11) 0.0215(11) 0.0059(11)
C7 0.0452(14) 0.0534(16) 0.0554(15) -0.0010(12) 0.0180(12) -0.0009(12)
C8 0.0465(14) 0.0515(16) 0.0617(15) 0.0041(12) 0.0261(12) -0.0016(13)
C9 0.0651(16) 0.0508(15) 0.0432(13) 0.0008(13) 0.0270(12) 0.0018(11)
C10 0.0719(18) 0.0678(19) 0.0539(16) 0.0019(14) 0.0143(14) -0.0093(14)
C11 0.110(2) 0.076(2) 0.0603(17) 0.0085(18) 0.0497(16) 0.0161(15)
C12 0.0591(15) 0.0428(14) 0.0444(13) -0.0046(12) 0.0296(12) -0.0081(11)
C13 0.0699(17) 0.0524(16) 0.0669(17) -0.0082(14) 0.0476(14) -0.0057(13)
C14 0.0555(15) 0.0548(17) 0.0831(19) -0.0043(13) 0.0426(14) -0.0102(15)
C15 0.0517(14) 0.0388(14) 0.0566(15) -0.0032(12) 0.0222(12) -0.0103(12)
C16 0.0733(17) 0.0485(16) 0.0557(15) 0.0047(14) 0.0405(13) 0.0044(12)
C17 0.0604(15) 0.0519(16) 0.0608(16) 0.0079(13) 0.0395(13) 0.0034(13)
C18 0.0574(16) 0.0472(16) 0.0464(15) 0.0121(12) 0.0209(13) 0.0062(12)
C19 0.0659(17) 0.0530(17) 0.0583(16) 0.0043(14) 0.0111(14) 0.0039(14)
C20 0.0732(19) 0.098(2) 0.0666(18) -0.0084(17) 0.0344(15) -0.0073(17)
C21 0.0695(18) 0.084(2) 0.085(2) -0.0080(16) 0.0471(16) -0.0062(16)

loop_
_atom_type_symbol
_atom_type_description
_atom_type_scat_dispersion_real
_atom_type_scat_dispersion_imag
_atom_type_scat_source
C C 0.0033 0.0016 'International Tables Vol C Tables 4.2.6.8 and 6.1.1.4'
H H 0.0000 0.0000 'International Tables Vol C Tables 4.2.6.8 and 6.1.1.4'
N N 0.0061 0.0033 'International Tables Vol C Tables 4.2.6.8 and 6.1.1.4'
O O 0.0106 0.0060 'International Tables Vol C Tables 4.2.6.8 and 6.1.1.4'

loop_
_geom_angle_atom_site_label_1
_geom_angle_atom_site_label_2
_geom_angle_atom_site_label_3
_geom_angle_site_symmetry_1
_geom_angle_site_symmetry_3
_geom_angle
_geom_angle_publ_flag
C3 O3 C2 . . 117.80(18) ?
C18 O5 H5 . . 109.5 ?
C15 O6 C19 . . 116.4(2) ?
C21 N1 C20 . . 115.0(2) ?
C21 N1 H1A . . 108.5 ?
C20 N1 H1A . . 108.5 ?
C21 N1 H1B . . 108.5 ?
C20 N1 H1B . . 108.5 ?
H1A N1 H1B . . 107.5 ?
O1 C1 O2 . . 125.8(2) ?
O1 C1 C2 . . 116.4(2) ?
O2 C1 C2 . . 117.8(2) ?
O3 C2 C1 . . 114.2(2) ?
O3 C2 H2A . . 108.7 ?
C1 C2 H2A . . 108.7 ?
O3 C2 H2B . . 108.7 ?
C1 C2 H2B . . 108.7 ?
H2A C2 H2B . . 107.6 ?
C8 C3 O3 . . 125.3(2) ?
C8 C3 C4 . . 119.3(2) ?
O3 C3 C4 . . 115.4(2) ?
C5 C4 C3 . . 120.0(2) ?
C5 C4 H4 . . 120.0 ?
C3 C4 H4 . . 120.0 ?
C4 C5 C6 . . 122.5(2) ?
C4 C5 H5A . . 118.8 ?
C6 C5 H5A . . 118.8 ?
C7 C6 C5 . . 116.1(2) ?
C7 C6 C9 . . 124.7(2) ?
C5 C6 C9 . . 119.2(2) ?
C6 C7 C8 . . 122.8(2) ?
C6 C7 H7 . . 118.6 ?
C8 C7 H7 . . 118.6 ?
C3 C8 C7 . . 119.4(2) ?
C3 C8 H8 . . 120.3 ?
C7 C8 H8 . . 120.3 ?
C12 C9 C6 . . 107.44(17) ?
C12 C9 C10 . . 109.1(2) ?
C6 C9 C10 . . 112.6(2) ?
C12 C9 C11 . . 112.0(2) ?
C6 C9 C11 . . 108.5(2) ?
C10 C9 C11 . . 107.2(2) ?
C9 C10 H10A . . 109.5 ?
C9 C10 H10B . . 109.5 ?
H10A C10 H10B . . 109.5 ?
C9 C10 H10C . . 109.5 ?
H10A C10 H10C . . 109.5 ?
H10B C10 H10C . . 109.5 ?
C9 C11 H11A . . 109.5 ?
C9 C11 H11B . . 109.5 ?
H11A C11 H11B . . 109.5 ?
C9 C11 H11C . . 109.5 ?
H11A C11 H11C . . 109.5 ?
H11B C11 H11C . . 109.5 ?
C13 C12 C17 . . 116.4(2) ?
C13 C12 C9 . . 124.6(2) ?
C17 C12 C9 . . 119.0(2) ?
C12 C13 C14 . . 121.5(2) ?
C12 C13 H13 . . 119.3 ?
C14 C13 H13 . . 119.3 ?
C15 C14 C13 . . 120.8(2) ?
C15 C14 H14 . . 119.6 ?
C13 C14 H14 . . 119.6 ?
C14 C15 C16 . . 119.0(2) ?
C14 C15 O6 . . 116.6(2) ?
C16 C15 O6 . . 124.3(2) ?
C15 C16 C17 . . 119.3(2) ?
C15 C16 H16 . . 120.3 ?
C17 C16 H16 . . 120.3 ?
C16 C17 C12 . . 122.9(2) ?
C16 C17 H17 . . 118.6 ?
C12 C17 H17 . . 118.6 ?
O4 C18 O5 . . 125.5(2) ?
O4 C18 C19 . . 121.8(3) ?
O5 C18 C19 . . 112.7(3) ?
O6 C19 C18 . . 114.6(2) ?
O6 C19 H19A . . 108.6 ?
C18 C19 H19A . . 108.6 ?
O6 C19 H19B . . 108.6 ?
C18 C19 H19B . . 108.6 ?
H19A C19 H19B . . 107.6 ?
N1 C20 H20A . . 109.5 ?
N1 C20 H20B . . 109.5 ?
H20A C20 H20B . . 109.5 ?
N1 C20 H20C . . 109.5 ?
H20A C20 H20C . . 109.5 ?
H20B C20 H20C . . 109.5 ?
N1 C21 H21A . . 109.5 ?
N1 C21 H21B . . 109.5 ?
H21A C21 H21B . . 109.5 ?
N1 C21 H21C . . 109.5 ?
H21A C21 H21C . . 109.5 ?
H21B C21 H21C . . 109.5 ?

loop_
_geom_bond_atom_site_label_1
_geom_bond_atom_site_label_2
_geom_bond_site_symmetry_2
_geom_bond_distance
_geom_bond_publ_flag
O1 C1 . 1.231(3) y
O2 C1 . 1.258(3) y
O3 C3 . 1.373(3) ?
O3 C2 . 1.420(3) ?
O4 C18 . 1.196(3) y
O5 C18 . 1.308(3) y
O5 H5 . 0.8206 ?
O6 C15 . 1.377(3) ?
O6 C19 . 1.419(3) ?
N1 C21 . 1.470(3) ?
N1 C20 . 1.472(3) ?
N1 H1A . 0.8997 ?
N1 H1B . 0.9003 ?
C1 C2 . 1.511(3) ?
C2 H2A . 0.9700 ?
C2 H2B . 0.9700 ?
C3 C8 . 1.373(3) ?
C3 C4 . 1.380(3) ?
C4 C5 . 1.369(3) ?
C4 H4 . 0.9300 ?
C5 C6 . 1.391(3) ?
C5 H5A . 0.9300 ?
C6 C7 . 1.372(3) ?
C6 C9 . 1.534(3) ?
C7 C8 . 1.389(3) ?
C7 H7 . 0.9300 ?
C8 H8 . 0.9300 ?
C9 C12 . 1.533(3) ?
C9 C10 . 1.534(3) ?
C9 C11 . 1.536(4) ?
C10 H10A . 0.9600 ?
C10 H10B . 0.9600 ?
C10 H10C . 0.9600 ?
C11 H11A . 0.9600 ?
C11 H11B . 0.9600 ?
C11 H11C . 0.9600 ?
C12 C13 . 1.377(3) ?
C12 C17 . 1.382(3) ?
C13 C14 . 1.379(3) ?
C13 H13 . 0.9300 ?
C14 C15 . 1.368(3) ?
C14 H14 . 0.9300 ?
C15 C16 . 1.374(3) ?
C16 C17 . 1.375(3) ?
C16 H16 . 0.9300 ?
C17 H17 . 0.9300 ?
C18 C19 . 1.501(3) ?
C19 H19A . 0.9700 ?
C19 H19B . 0.9700 ?
C20 H20A . 0.9600 ?
C20 H20B . 0.9600 ?
C20 H20C . 0.9600 ?
C21 H21A . 0.9600 ?
C21 H21B . 0.9600 ?
C21 H21C . 0.9600 ?

loop_
_geom_hbond_atom_site_label_D
_geom_hbond_atom_site_label_H
_geom_hbond_atom_site_label_A
_geom_hbond_site_symmetry_A
_geom_hbond_distance_DH
_geom_hbond_distance_HA
_geom_hbond_distance_DA
_geom_hbond_angle_DHA
O5 H5 O2 2_645 0.82 1.70 2.507(2) 167
N1 H1B O1 1_655 0.90 1.87 2.758(3) 169
N1 H1A O3 . 0.90 2.54 3.245(3) 136
N1 H1A O2 . 0.90 1.98 2.800(3) 151
C20 H20A O4 2_655 0.96 2.47 3.368(4) 155
C20 H20C O4 4_575 0.96 2.58 3.300(4) 132
C20 H20C O5 2_755 0.96 2.58 3.374(3) 140
C21 H21A O5 2_755 0.96 2.45 3.282(3) 145
C21 H21B O1 3_676 0.96 2.54 3.390(4) 148

loop_
_geom_torsion_atom_site_label_1
_geom_torsion_atom_site_label_2
_geom_torsion_atom_site_label_3
_geom_torsion_atom_site_label_4
_geom_torsion_site_symmetry_1
_geom_torsion_site_symmetry_2
_geom_torsion_site_symmetry_3
_geom_torsion_site_symmetry_4
_geom_torsion
_geom_torsion_publ_flag
C3 O3 C2 C1 . . . . -80.7(2) y
O1 C1 C2 O3 . . . . 170.0(2) y
O2 C1 C2 O3 . . . . -10.8(3) ?
C2 O3 C3 C8 . . . . 14.1(3) ?
C2 O3 C3 C4 . . . . -166.7(2) y
C8 C3 C4 C5 . . . . -0.3(4) ?
O3 C3 C4 C5 . . . . -179.5(2) ?
C3 C4 C5 C6 . . . . 0.8(4) ?
C4 C5 C6 C7 . . . . -0.8(4) ?
C4 C5 C6 C9 . . . . -179.3(2) ?
C5 C6 C7 C8 . . . . 0.3(4) ?
C9 C6 C7 C8 . . . . 178.8(2) ?
O3 C3 C8 C7 . . . . 178.9(2) ?
C4 C3 C8 C7 . . . . -0.2(4) ?
C6 C7 C8 C3 . . . . 0.2(4) ?
C7 C6 C9 C12 . . . . -120.9(2) ?
C5 C6 C9 C12 . . . . 57.5(3) ?
C7 C6 C9 C10 . . . . -0.8(3) ?
C5 C6 C9 C10 . . . . 177.7(2) ?
C7 C6 C9 C11 . . . . 117.7(3) ?
C5 C6 C9 C11 . . . . -63.8(3) ?
C6 C9 C12 C13 . . . . -113.2(3) ?
C10 C9 C12 C13 . . . . 124.4(2) ?
C11 C9 C12 C13 . . . . 5.8(3) ?
C6 C9 C12 C17 . . . . 63.4(3) ?
C10 C9 C12 C17 . . . . -59.0(3) ?
C11 C9 C12 C17 . . . . -177.5(2) ?
C17 C12 C13 C14 . . . . -1.9(3) ?
C9 C12 C13 C14 . . . . 174.8(2) ?
C12 C13 C14 C15 . . . . -0.1(4) ?
C13 C14 C15 C16 . . . . 2.7(4) ?
C13 C14 C15 O6 . . . . -176.4(2) ?
C19 O6 C15 C14 . . . . -173.4(2) y
C19 O6 C15 C16 . . . . 7.6(3) ?
C14 C15 C16 C17 . . . . -3.2(3) ?
O6 C15 C16 C17 . . . . 175.8(2) ?
C15 C16 C17 C12 . . . . 1.2(4) ?
C13 C12 C17 C16 . . . . 1.4(3) ?
C9 C12 C17 C16 . . . . -175.6(2) ?
C15 O6 C19 C18 . . . . 69.4(3) y
O4 C18 C19 O6 . . . . -156.7(2) ?
O5 C18 C19 O6 . . . . 25.0(3) y

loop_
_cod_related_entry_id
_cod_related_entry_database
_cod_related_entry_code
1 ChemSpider 30654197
